data_4300303
loop_
_publ_author_name
'Aucott, Stephen M.'
'Kilian, Petr'
'Milton, Heather L.'
'Robertson, Stuart D.'
'Slawin, Alexandra M. Z.'
'Woollins, J. Derek'

_publ_section_title
;
 Bis(Cyclopentadienyl)Titanium Complexes of Naphthalene--1,8-Dithiolates,
 Biphenyl 2,2'-Dithiolates, and Related Ligands
;
_journal_coden_ASTM INOCAJ
_journal_issue 8
_journal_name_full 'Inorganic Chemistry'
_journal_page_first 2710
_journal_page_last 2718
_journal_paper_doi 10.1021/ic048483l
_journal_volume 44
_journal_year 2005
_chemical_formula_moiety 'C22 H18 S2 Ti'
_chemical_formula_sum 'C22 H18 S2 Ti'
_chemical_formula_weight 394.38
_space_group_IT_number 14
_symmetry_cell_setting monoclinic
_symmetry_space_group_name_Hall '-P 2ybc'
_symmetry_space_group_name_H-M 'P 1 21/c 1'
_cell_angle_alpha 90.00
_cell_angle_beta 92.167(17)
_cell_angle_gamma 90.00
_cell_formula_units_Z 4
_cell_length_a 7.850(7)
_cell_length_b 16.344(14)
_cell_length_c 14.429(13)
_cell_measurement_temperature 125(2)
_cell_volume 1850(3)
_diffrn_ambient_temperature 125(2)
_exptl_crystal_density_diffrn 1.416
_cod_duplicate_entry 4300848
_cod_depositor_comments
;
The following automatic conversions were performed:
'_symmetry_cell_setting' value 'Monoclinic' changed to 'monoclinic'
according to '/home/saulius/struct/CIF-dictionaries/cif_core.dic'
dictionary named 'cif_core.dic' version 2.4.1 from 2010-06-29.

Automatic conversion script
Id: cif_fix_enum 1527 2010-12-29 10:47:43Z saulius 
;
_cod_original_sg_symbol_H-M 'P 21/c'
_cod_database_code 4300303

loop_
_symmetry_equiv_pos_as_xyz
'x, y, z'
'-x, y+1/2, -z+1/2'
'-x, -y, -z'
'x, -y-1/2, z-1/2'

loop_
_atom_site_label
_atom_site_type_symbol
_atom_site_fract_x
_atom_site_fract_y
_atom_site_fract_z
_atom_site_U_iso_or_equiv
_atom_site_adp_type
_atom_site_occupancy
_atom_site_symmetry_multiplicity
_atom_site_calc_flag
_atom_site_refinement_flags
_atom_site_disorder_assembly
_atom_site_disorder_group
Ti1 Ti 0.51547(13) 0.26137(6) 0.34472(7) 0.0220(4) Uani 1 1 d . . .
S1 S 0.49739(19) 0.26514(9) 0.17639(10) 0.0255(4) Uani 1 1 d . . .
C1 C 0.3164(8) 0.3268(3) 0.1462(4) 0.0257(14) Uiso 1 1 d . . .
C2 C 0.1515(7) 0.2906(4) 0.1449(4) 0.0234(14) Uani 1 1 d . . .
C3 C 0.0108(8) 0.3370(4) 0.1150(4) 0.0288(15) Uani 1 1 d . . .
H3A H -0.0995 0.3131 0.1135 0.035 Uiso 1 1 calc R . .
C4 C 0.0299(8) 0.4173(4) 0.0876(4) 0.0336(16) Uani 1 1 d . . .
H4A H -0.0676 0.4477 0.0672 0.040 Uiso 1 1 calc R . .
C5 C 0.1906(8) 0.4545(4) 0.0895(4) 0.0322(16) Uani 1 1 d . . .
H5A H 0.2031 0.5101 0.0718 0.039 Uiso 1 1 calc R . .
C6 C 0.3326(8) 0.4076(4) 0.1182(4) 0.0304(15) Uani 1 1 d . . .
H6A H 0.4426 0.4318 0.1185 0.037 Uiso 1 1 calc R . .
C7 C 0.1244(7) 0.2040(4) 0.1726(4) 0.0231(14) Uani 1 1 d . . .
S8 S 0.20787(19) 0.25020(9) 0.35313(10) 0.0234(4) Uani 1 1 d . . .
C8 C 0.1464(7) 0.1771(3) 0.2668(4) 0.0200(13) Uiso 1 1 d . . .
C9 C 0.1085(7) 0.0961(3) 0.2884(4) 0.0257(14) Uani 1 1 d . . .
H9A H 0.1223 0.0783 0.3509 0.031 Uiso 1 1 calc R . .
C10 C 0.0509(8) 0.0407(4) 0.2209(4) 0.0280(15) Uani 1 1 d . . .
H10A H 0.0269 -0.0143 0.2370 0.034 Uiso 1 1 calc R . .
C11 C 0.0289(8) 0.0671(4) 0.1295(4) 0.0303(15) Uani 1 1 d . . .
H11A H -0.0091 0.0299 0.0825 0.036 Uiso 1 1 calc R . .
C12 C 0.0623(7) 0.1475(4) 0.1072(4) 0.0258(14) Uani 1 1 d . . .
H12A H 0.0422 0.1650 0.0450 0.031 Uiso 1 1 calc R . .
C21 C 0.6284(8) 0.3457(4) 0.4670(4) 0.0304(16) Uani 1 1 d . . .
H21A H 0.6858 0.3257 0.5258 0.036 Uiso 1 1 calc R . .
C22 C 0.7114(8) 0.3661(4) 0.3845(4) 0.0321(16) Uani 1 1 d . . .
H22A H 0.8371 0.3640 0.3759 0.038 Uiso 1 1 calc R . .
C23 C 0.5906(8) 0.4031(3) 0.3238(4) 0.0313(16) Uani 1 1 d . . .
H23A H 0.6149 0.4299 0.2634 0.038 Uiso 1 1 calc R . .
C24 C 0.4326(8) 0.4016(4) 0.3657(4) 0.0331(16) Uani 1 1 d . . .
H24A H 0.3252 0.4273 0.3401 0.040 Uiso 1 1 calc R . .
C25 C 0.4549(8) 0.3658(4) 0.4554(4) 0.0325(16) Uani 1 1 d . . .
H25A H 0.3676 0.3629 0.5040 0.039 Uiso 1 1 calc R . .
C26 C 0.4994(8) 0.1213(3) 0.3944(4) 0.0240(14) Uani 1 1 d . . .
H26A H 0.3970 0.0938 0.4193 0.029 Uiso 1 1 calc R . .
C27 C 0.6297(8) 0.1623(3) 0.4477(4) 0.0252(14) Uani 1 1 d . . .
H27A H 0.6357 0.1669 0.5168 0.030 Uiso 1 1 calc R . .
C28 C 0.7624(7) 0.1829(4) 0.3880(4) 0.0276(15) Uani 1 1 d . . .
H28A H 0.8768 0.2053 0.4074 0.033 Uiso 1 1 calc R . .
C29 C 0.7100(8) 0.1582(3) 0.2971(4) 0.0288(15) Uani 1 1 d . . .
H29A H 0.7809 0.1605 0.2411 0.035 Uiso 1 1 calc R . .
C30 C 0.5484(7) 0.1197(3) 0.3024(4) 0.0264(15) Uani 1 1 d . . .
H30A H 0.4854 0.0914 0.2501 0.032 Uiso 1 1 calc R . .

loop_
_atom_site_aniso_label
_atom_site_aniso_U_11
_atom_site_aniso_U_22
_atom_site_aniso_U_33
_atom_site_aniso_U_23
_atom_site_aniso_U_13
_atom_site_aniso_U_12
Ti1 0.0140(6) 0.0360(7) 0.0148(6) 0.0010(4) -0.0123(4) -0.0008(5)
S1 0.0206(9) 0.0405(9) 0.0147(8) 0.0028(6) -0.0099(6) 0.0021(7)
C2 0.020(3) 0.038(3) 0.011(3) 0.001(2) -0.010(3) 0.003(3)
C3 0.023(4) 0.037(4) 0.025(3) -0.002(3) -0.015(3) 0.003(3)
C4 0.030(4) 0.043(4) 0.026(4) -0.002(3) -0.020(3) 0.015(3)
C5 0.038(4) 0.038(4) 0.020(3) 0.000(3) -0.021(3) 0.003(3)
C6 0.032(4) 0.042(4) 0.016(3) -0.002(3) -0.013(3) -0.001(3)
C7 0.013(3) 0.040(4) 0.016(3) 0.000(2) -0.009(2) 0.003(3)
S8 0.0142(8) 0.0379(9) 0.0173(8) -0.0026(6) -0.0112(6) 0.0002(7)
C9 0.016(3) 0.040(4) 0.020(3) 0.003(3) -0.013(3) 0.007(3)
C10 0.021(4) 0.025(3) 0.037(4) -0.003(3) -0.005(3) 0.003(3)
C11 0.030(4) 0.041(4) 0.019(3) -0.010(3) -0.009(3) -0.003(3)
C12 0.023(3) 0.042(4) 0.012(3) -0.002(3) -0.012(3) 0.001(3)
C21 0.036(4) 0.040(4) 0.014(3) -0.004(3) -0.016(3) -0.009(3)
C22 0.019(3) 0.042(4) 0.035(4) 0.001(3) -0.012(3) -0.008(3)
C23 0.035(4) 0.030(4) 0.027(4) 0.004(3) -0.015(3) -0.008(3)
C24 0.022(4) 0.040(4) 0.036(4) -0.004(3) -0.019(3) -0.004(3)
C25 0.030(4) 0.040(4) 0.028(4) -0.007(3) -0.001(3) -0.001(3)
C26 0.021(3) 0.026(3) 0.024(4) 0.003(3) -0.012(3) 0.000(3)
C27 0.026(4) 0.033(3) 0.016(3) 0.006(3) -0.012(3) 0.004(3)
C28 0.015(3) 0.043(4) 0.024(3) 0.003(3) -0.012(3) 0.001(3)
C29 0.020(4) 0.041(4) 0.025(4) 0.001(3) -0.006(3) 0.009(3)
C30 0.018(3) 0.032(4) 0.028(4) -0.002(3) -0.018(3) 0.007(3)

loop_
_geom_bond_atom_site_label_1
_geom_bond_atom_site_label_2
_geom_bond_distance
_geom_bond_site_symmetry_2
_geom_bond_publ_flag
Ti1 C27 2.352(6) . ?
Ti1 C22 2.357(6) . ?
Ti1 C21 2.384(6) . ?
Ti1 C28 2.387(6) . ?
Ti1 C29 2.393(6) . ?
Ti1 C25 2.397(6) . ?
Ti1 C26 2.404(6) . ?
Ti1 C24 2.405(7) . ?
Ti1 C30 2.411(6) . ?
Ti1 C23 2.412(6) . ?
Ti1 S1 2.428(3) . ?
Ti1 S8 2.429(3) . ?
S1 C1 1.782(6) . ?
C1 C6 1.389(8) . ?
C1 C2 1.423(8) . ?
C2 C3 1.394(8) . ?
C2 C7 1.488(9) . ?
C3 C4 1.380(8) . ?
C3 H3A 0.9500 . ?
C4 C5 1.400(9) . ?
C4 H4A 0.9500 . ?
C5 C6 1.402(9) . ?
C5 H5A 0.9500 . ?
C6 H6A 0.9500 . ?
C7 C12 1.395(8) . ?
C7 C8 1.433(8) . ?
S8 C8 1.779(6) . ?
C8 C9 1.395(8) . ?
C9 C10 1.393(8) . ?
C9 H9A 0.9500 . ?
C10 C11 1.392(9) . ?
C10 H10A 0.9500 . ?
C11 C12 1.380(8) . ?
C11 H11A 0.9500 . ?
C12 H12A 0.9500 . ?
C21 C25 1.405(9) . ?
C21 C22 1.419(8) . ?
C21 H21A 1.0000 . ?
C22 C23 1.404(8) . ?
C22 H22A 1.0000 . ?
C23 C24 1.400(9) . ?
C23 H23A 1.0000 . ?
C24 C25 1.425(9) . ?
C24 H24A 1.0000 . ?
C25 H25A 1.0000 . ?
C26 C30 1.395(8) . ?
C26 C27 1.424(8) . ?
C26 H26A 1.0000 . ?
C27 C28 1.418(8) . ?
C27 H27A 1.0000 . ?
C28 C29 1.417(8) . ?
C28 H28A 1.0000 . ?
C29 C30 1.421(8) . ?
C29 H29A 1.0000 . ?
C30 H30A 1.0000 . ?
